data_2004430
loop_
_publ_author_name
'Nogue, D.'
'Paugam, R.'
'Wartski, L.'
'Nierlich, M.'
'Vigner, D.'
'Lance, M.'

_publ_section_title
;
 Two <i>cis</i> Ring-Fused <i>exo</i> <i>N</i>-Aryl Heterocycles:
 1-Phenyl-2-(2,4,6-trimethylphenyl)decahydroquinolin-4-one and
 1-(4-Trifluoromethylphenyl)-2-phenyldecahydroquinolin-4-one
;
_journal_issue 1
_journal_name_full 'Acta Crystallographica Section C'
_journal_page_first 207
_journal_page_last 210
_journal_paper_doi 10.1107/S0108270195009036
_journal_volume 52
_journal_year 1996
_chemical_formula_iupac 'C22 H22 F3 N O'
_chemical_formula_sum 'C22 H22 F3 N O'
_chemical_formula_weight 373.42
_space_group_IT_number 4
_symmetry_cell_setting monoclinic
_symmetry_space_group_name_Hall 'P 2yb'
_symmetry_space_group_name_H-M 'P 1 21 1'
_atom_type_scat_source IntTabIV
_cell_angle_alpha 90
_cell_angle_beta 101.20(1)
_cell_angle_gamma 90
_cell_formula_units_Z 2
_cell_length_a 7.150(1)
_cell_length_b 12.214(2)
_cell_length_c 10.944(1)
_cell_measurement_reflns_used 25
_cell_measurement_temperature 294
_cell_measurement_theta_max 12
_cell_measurement_theta_min 8
_cell_volume 937.5(2)
_computing_cell_refinement 'CAD-4 Software'
_computing_data_collection 'CAD-4 Software (Enraf-Nonius, 1989)'
_computing_data_reduction 'MolEN (Fair, 1990)'
_computing_molecular_graphics 'ORTEPII (Johnson, 1976)'
_computing_publication_material MolEN
_computing_structure_refinement MolEN
_computing_structure_solution 'SIR88 (Burla et al., 1989)'
_diffrn_measurement_device CAD-4
_diffrn_measurement_method '\w/2\q scans'
_diffrn_radiation_type MoK\a
_diffrn_radiation_wavelength 0.71073
_diffrn_reflns_av_R_equivalents 0.020
_diffrn_reflns_limit_h_max 7
_diffrn_reflns_limit_h_min 0
_diffrn_reflns_limit_k_max 12
_diffrn_reflns_limit_k_min 0
_diffrn_reflns_limit_l_max 11
_diffrn_reflns_limit_l_min -11
_diffrn_reflns_number 1397
_diffrn_reflns_theta_max 22
_diffrn_standards_decay_% none
_diffrn_standards_interval_time 60
_diffrn_standards_number 3
_exptl_absorpt_coefficient_mu 0.095
_exptl_absorpt_correction_type none
_exptl_crystal_colour colourless
_exptl_crystal_density_diffrn 1.323
_exptl_crystal_description irregular
_exptl_crystal_size_max 0.40
_exptl_crystal_size_mid 0.40
_exptl_crystal_size_min 0.30
_refine_diff_density_max 0.382
_refine_diff_density_min -0.320
_refine_ls_extinction_method none
_refine_ls_goodness_of_fit_obs 0.87
_refine_ls_hydrogen_treatment 'H atoms: see text'
_refine_ls_number_parameters 130
_refine_ls_number_reflns 1043
_refine_ls_R_factor_obs 0.059
_refine_ls_shift/esd_max 0.04
_refine_ls_structure_factor_coef F
_refine_ls_weighting_scheme unit
_refine_ls_wR_factor_obs 0.061
_reflns_number_observed 1043
_reflns_number_total 1331
_reflns_observed_criterion I>3\s(I)
_cod_data_source_file pa1188.cif
_cod_data_source_block II
_cod_depositor_comments
;
The following automatic conversions were performed:

'_refine_ls_weighting_scheme' value ' unit' changed to 'unit'
according to /home/saulius/struct/CIF-dictionaries/cif_core.dic
dictionary named 'cif_core.dic' version 2.4.1 from 2010-06-29.

Automatic conversion script
Id: cif_fix_values 1715 2011-07-08 13:25:40Z adriana 
;
_cod_original_cell_volume 937.6(3)
_cod_original_sg_symbol_Hall 'P 2y1'
_cod_original_sg_symbol_H-M 'P 21'
_cod_database_code 2004430

loop_
_symmetry_equiv_pos_as_xyz
x,y,z
-x,y+1/2,-z

loop_
_atom_site_label
_atom_site_fract_x
_atom_site_fract_y
_atom_site_fract_z
_atom_site_B_iso_or_equiv
F(1) .093(1) .6709(6) .3537(8) 11.7(2)
F(2) .1554(9) .7779(7) .4981(5) 11.9(2)
F(3) .2528(8) .8044(7) .3357(7) 12.5(2)
O -1.0541(8) 1.1978(6) .0536(6) 6.4(2)
N -.5663(8) 1.017 .1854(5) 3.0(1)
C(2) -.702(1) .9782(7) .0745(6) 3.3(2)
C(3) -.902(1) 1.0214(6) .0774(7) 3.7(2)
C(4) -.909(1) 1.1456(6) .0865(7) 3.7(2)
C(4A) -.722(1) 1.2002(6) .1373(6) 3.0(1)
C(5) -.740(1) 1.3145(7) .1905(7) 4.8(2)
C(6) -.806(1) 1.3114(8) .3132(7) 5.3(2)
C(7) -.681(1) 1.2378(7) .4086(8) 5.2(2)
C(8) -.670(1) 1.1231(7) .3555(7) 4.1(2)
C(8A) -.592(1) 1.1264(6) .2346(6) 3.2(1)
C(11) -.402(1) .9595(6) .2317(6) 2.9(1)
C(12) -.358(1) .8602(7) .1754(7) 3.8(2)
C(13) -.199(1) .8029(7) .2231(7) 3.8(2)
C(14) -.072(1) .8364(7) .3272(7) 3.5(2)
C(15) -.108(1) .9357(6) .3810(7) 3.5(2)
C(16) -.268(1) .9956(7) .3350(6) 3.2(1)
C(21) -.639(1) 1.0048(6) -.0473(6) 3.0(1)
C(22) -.749(1) .9666(7) -.1589(7) 4.3(2)
C(23) -.695(1) .9949(8) -.2716(8) 5.4(2)
C(24) -.541(1) 1.0548(8) -.2747(8) 5.0(2)
C(25) -.427(1) 1.0904(7) -.1654(7) 4.3(2)
C(26) -.476(1) 1.0633(6) -.0525(6) 3.3(1)
C(27) .106(1) .7757(8) .3783(8) 5.4(2)
H(2) -.703 .901 .079 6.0
H(31) -.941 .992 .149 6.0
H(32) -.987 .997 .004 6.0
H(51) -.623 1.353 .200 6.0
H(52) -.835 1.352 .133 6.0
H(61) -.932 1.283 .302 6.0
H(62) -.804 1.383 .347 6.0
H(71) -.724 1.236 .485 6.0
H(72) -.556 1.267 .422 6.0
H(81) -.797 1.096 .334 6.0
H(82) -.597 1.077 .416 6.0
H(8A) -.467 1.156 .258 6.0
H(4A) -.659 1.208 .069 6.0
H(12) -.442 .833 .103 6.0
H(13) -.170 .738 .183 6.0
H(15) -.018 .962 .450 6.0
H(16) -.288 1.064 .373 6.0
H(22) -.857 .922 -.157 6.0
H(23) -.774 .974 -.348 6.0
H(24) -.506 1.071 -.352 6.0
H(25) -.315 1.132 -.166 6.0
H(26) -.400 1.088 .023 6.0

loop_
_geom_angle_atom_site_label_1
_geom_angle_atom_site_label_2
_geom_angle_atom_site_label_3
_geom_angle
_geom_angle_publ_flag
C(2) N C(11) 120.8(6) yes
C(11) N C(8A) 119.3(7) yes
N C(8A) C(4A) 112.1(6) yes
C(4) C(3) C(2) 112.8(8) yes
C(8A) C(8) C(7) 111.1(7) yes
C(7) C(6) C(5) 112.3(9) yes
C(2) N C(8A) 119.2(7) yes
N C(8A) C(8) 112.8(7) yes
C(4A) C(4) C(3) 115.4(8) yes
C(3) C(2) N 109.7(6) yes
C(8) C(7) C(6) 110.3(8) yes
C(6) C(5) C(4A) 112.5(8) yes
N C(2) C(21) 113.1(7) no
C(3) C(2) C(21) 112.4(7) no
O C(4) C(3) 122.8(9) no
O C(4) C(4A) 121.8(8) no
C(8) C(8A) C(4A) 109.7(7) no
C(4) C(4A) C(5) 114.2(7) no
C(4) C(4A) C(8A) 111.4(7) no
C(5) C(4A) C(8A) 110.7(6) no
N C(11) C(12) 121.4(7) no
N C(11) C(16) 122.3(7) no
C(12) C(11) C(16) 116.2(8) no
C(11) C(12) C(13) 121.0(9) no
C(12) C(13) C(14) 122.5(9) no
C(13) C(14) C(15) 117.6(8) no
C(13) C(14) C(27) 122.9(9) no
C(15) C(14) C(27) 119.3(8) no
C(14) C(15) C(16) 121.2(8) no
C(11) C(16) C(15) 121.4(8) no
C(2) C(21) C(22) 118.8(7) no
C(2) C(21) C(26) 122.9(7) no
C(22) C(21) C(26) 118.3(8) no
C(21) C(22) C(23) 118.8(9) no
C(22) C(23) C(24) 122.0(10) no
C(23) C(24) C(25) 120.0(10) no
C(24) C(25) C(26) 119.2(9) no
C(21) C(26) C(25) 121.5(8) no
F(1) C(27) F(2) 103.0(10) no
F(1) C(27) F(3) 103.0(10) no
F(1) C(27) C(14) 113.0(10) no
F(2) C(27) F(3) 106.0(10) no
F(2) C(27) C(14) 114.8(9) no
F(3) C(27) C(14) 115.0(10) no

loop_
_geom_bond_atom_site_label_1
_geom_bond_atom_site_label_2
_geom_bond_distance
_geom_bond_publ_flag
N C(2) 1.477(9) yes
N C(11) 1.380(10) yes
C(2) C(3) 1.530(10) yes
C(3) C(4) 1.520(10) yes
C(4A) C(5) 1.530(10) yes
C(6) C(7) 1.530(10) yes
C(8) C(8A) 1.530(10) yes
C(11) C(12) 1.420(10) yes
C(13) C(14) 1.370(10) yes
C(15) C(16) 1.370(10) yes
C(2) C(21) 1.520(10) yes
C(22) C(23) 1.400(10) yes
C(23) C(24) 1.330(10) yes
C(24) C(25) 1.380(10) yes
C(27) F(1) 1.310(10) yes
C(27) F(3) 1.280(10) yes
N C(8A) 1.460(10) yes
O C(4) 1.210(10) yes
C(4) C(4A) 1.500(10) yes
C(5) C(6) 1.510(10) yes
C(7) C(8) 1.520(10) yes
C(8A) C(4A) 1.560(10) yes
C(12) C(13) 1.350(10) yes
C(14) C(15) 1.390(10) yes
C(16) C(11) 1.400(10) yes
C(21) C(22) 1.400(10) yes
C(25) C(26) 1.390(10) yes
C(26) C(21) 1.370(10) yes
C(27) F(2) 1.290(10) yes
